data_2012736
loop_
_publ_author_name
'Jones, Peter G.'
'Hartig, Thorsten'
'Hopf, Henning'

_publ_section_title
;Three ruthenocene derivatives:
 (\h^5^-4,7-dimethylindenyl)(\h^5^-pentamethylcyclopentadienyl)ruthenium(II),
 [\h^5^-[2](4,7)indeno[2]paracyclophanyl](\h^5^-pentamethylcyclopentadienyl)ruthenium(II)
 and bis[\h^5^-[2](4,7)indeno[2]paracyclophanyl]ruthenium(II)
;
_journal_issue 6
_journal_name_full 'Acta Crystallographica Section C'
_journal_page_first m347
_journal_page_last m350
_journal_paper_doi 10.1107/S0108270102008090
_journal_volume 58
_journal_year 2002
_chemical_formula_iupac '[Ru (C19 H17)2]'
_chemical_formula_moiety 'C38 H34 Ru'
_chemical_formula_sum 'C38 H34 Ru'
_chemical_formula_weight 591.72
_chemical_name_systematic
;
bis(\h^5^-[2](4,7)indeno[2]paracyclophanyl)ruthenium(II)
;
_space_group_IT_number 14
_symmetry_cell_setting monoclinic
_symmetry_space_group_name_Hall '-P 2yn'
_symmetry_space_group_name_H-M 'P 1 21/n 1'
_atom_sites_solution_hydrogens geom
_atom_sites_solution_primary direct
_atom_sites_solution_secondary difmap
_audit_creation_method SHELXL97
_cell_angle_alpha 90
_cell_angle_beta 95.92(2)
_cell_angle_gamma 90
_cell_formula_units_Z 4
_cell_length_a 12.620(3)
_cell_length_b 17.026(4)
_cell_length_c 13.005(3)
_cell_measurement_reflns_used 50
_cell_measurement_temperature 293(2)
_cell_measurement_theta_max 11.5
_cell_measurement_theta_min 10.0
_cell_volume 2779.5(11)
_computing_cell_refinement 'P3 Software'
_computing_data_collection 'P3 Software (Nicolet, 1987)'
_computing_data_reduction 'XDISK (Nicolet, 1987)'
_computing_molecular_graphics 'XP (Siemens, 1994)'
_computing_publication_material SHELXL97
_computing_structure_refinement 'SHELXL97 (Sheldrick, 1997)'
_computing_structure_solution 'SHELXS97 (Sheldrick, 1990)'
_diffrn_ambient_temperature 293(2)
_diffrn_measured_fraction_theta_full 0.998
_diffrn_measured_fraction_theta_max 0.998
_diffrn_measurement_device_type 'Nicolet R3'
_diffrn_measurement_method '\w scan'
_diffrn_radiation_monochromator graphite
_diffrn_radiation_source 'fine-focus sealed tube'
_diffrn_radiation_type MoK\a
_diffrn_radiation_wavelength 0.71073
_diffrn_reflns_av_R_equivalents 0.015
_diffrn_reflns_av_sigmaI/netI 0.026
_diffrn_reflns_limit_h_max 5
_diffrn_reflns_limit_h_min -15
_diffrn_reflns_limit_k_max 20
_diffrn_reflns_limit_k_min 0
_diffrn_reflns_limit_l_max 15
_diffrn_reflns_limit_l_min -15
_diffrn_reflns_number 7056
_diffrn_reflns_theta_full 25.00
_diffrn_reflns_theta_max 25.00
_diffrn_reflns_theta_min 3.15
_diffrn_standards_decay_% 0
_diffrn_standards_interval_count 147
_diffrn_standards_number 3
_exptl_absorpt_coefficient_mu 0.590
_exptl_absorpt_correction_T_max 0.775
_exptl_absorpt_correction_T_min 0.716
_exptl_absorpt_correction_type '\y scan'
_exptl_absorpt_process_details '(XEMP; Nicolet, 1987)'
_exptl_crystal_colour orange-yellow
_exptl_crystal_density_diffrn 1.414
_exptl_crystal_density_meas ?
_exptl_crystal_density_method 'not measured'
_exptl_crystal_description parallelepiped
_exptl_crystal_F_000 1224
_exptl_crystal_size_max 0.5
_exptl_crystal_size_mid 0.5
_exptl_crystal_size_min 0.4
_refine_diff_density_max 0.56
_refine_diff_density_min -0.38
_refine_ls_extinction_coef 0.0015(3)
_refine_ls_extinction_expression Fc^*^=kFc[1+0.001xFc^2^\l^3^/sin(2\q)]^-1/4^
_refine_ls_extinction_method 'SHELXL97 (Sheldrick, 1997)'
_refine_ls_goodness_of_fit_ref 1.032
_refine_ls_hydrogen_treatment constr
_refine_ls_matrix_type full
_refine_ls_number_parameters 353
_refine_ls_number_reflns 4889
_refine_ls_number_restraints 0
_refine_ls_restrained_S_all 1.032
_refine_ls_R_factor_all 0.039
_refine_ls_R_factor_gt 0.029
_refine_ls_shift/su_max 0.001
_refine_ls_shift/su_mean 0.000
_refine_ls_structure_factor_coef Fsqd
_refine_ls_weighting_details 'calc w = 1/[\s^2^(Fo^2^)+(0.0446P)^2^+0.9725P] where P=(Fo^2^+2Fc^2^)/3'
_refine_ls_weighting_scheme calc
_refine_ls_wR_factor_gt 0.073
_refine_ls_wR_factor_ref 0.079
_reflns_number_gt 4008
_reflns_number_total 4889
_reflns_threshold_expression I>2\s(I)
_cod_data_source_file bm1496.cif
_cod_data_source_block V
_cod_depositor_comments
;
The following automatic conversions were performed:
'_geom_bond_publ_flag' value 'Y' changed to 'y' according to
'/home/saulius/struct/CIF-dictionaries/cif_core.dic' dictionary named
'cif_core.dic' version 2.4.1 from 2010-06-29 (12 times).

Automatic conversion script
Id: cif_fix_enum 1527 2010-12-29 10:47:43Z saulius 

The following automatic conversions were performed:

'_geom_bond_publ_flag' value 'Y' changed to 'y' according to
/home/saulius/struct/CIF-dictionaries/cif_core.dic dictionary named
'cif_core.dic' version 2.4.1 from 2010-06-29 (12 times).

Automatic conversion script
Id: cif_fix_values 1715 2011-07-08 13:25:40Z adriana 

The following automatic conversions were performed:

'_exptl_crystal_density_meas' value 'not measured' was changed to '?'
- the value is perceived as not measured.

Automatic conversion script
Id: cif_fix_values 3008 2015-01-20 13:52:24Z robertas 
;
_cod_original_sg_symbol_H-M 'P 21/n'
_cod_database_code 2012736
_cod_database_fobs_code 2012736

loop_
_symmetry_equiv_pos_as_xyz
'x, y, z'
'-x+1/2, y+1/2, -z+1/2'
'-x, -y, -z'
'x-1/2, -y-1/2, z-1/2'

loop_
_atom_site_label
_atom_site_fract_x
_atom_site_fract_y
_atom_site_fract_z
_atom_site_U_iso_or_equiv
_atom_site_adp_type
_atom_site_calc_flag
_atom_site_refinement_flags
_atom_site_occupancy
_atom_site_disorder_assembly
_atom_site_disorder_group
_atom_site_type_symbol
Ru 0.550639(16) 0.368568(11) 0.142080(14) 0.03400(9) Uani d . 1 . . Ru
C1 0.9114(3) 0.4297(3) 0.3812(4) 0.1039(15) Uani d . 1 . . C
H1A 0.9560 0.4310 0.4466 0.125 Uiso calc R 1 . . H
H1B 0.9543 0.4098 0.3292 0.125 Uiso calc R 1 . . H
C2 0.8168(3) 0.3722(2) 0.3909(4) 0.0882(14) Uani d . 1 . . C
H2A 0.8285 0.3247 0.3523 0.106 Uiso calc R 1 . . H
H2B 0.8160 0.3576 0.4629 0.106 Uiso calc R 1 . . H
C3 0.7102(2) 0.40560(17) 0.3522(2) 0.0498(7) Uani d . 1 . . C
C3a 0.6846(2) 0.41799(14) 0.24308(19) 0.0377(6) Uani d . 1 . . C
C4 0.7224(2) 0.38345(18) 0.1539(2) 0.0519(7) Uani d . 1 . . C
H4 0.7695 0.3414 0.1541 0.062 Uiso calc R 1 . . H
C5 0.6770(3) 0.42343(19) 0.0657(2) 0.0581(8) Uani d . 1 . . C
H5 0.6895 0.4127 -0.0021 0.070 Uiso calc R 1 . . H
C6 0.6087(2) 0.48303(17) 0.0976(2) 0.0512(8) Uani d . 1 . . C
H6 0.5685 0.5177 0.0542 0.061 Uiso calc R 1 . . H
C6a 0.61248(19) 0.48066(14) 0.20791(19) 0.0353(5) Uani d . 1 . . C
C7 0.5660(2) 0.52881(15) 0.2820(2) 0.0465(7) Uani d . 1 . . C
C8 0.5763(2) 0.50261(18) 0.3802(3) 0.0577(8) Uani d . 1 . . C
H8 0.5344 0.5253 0.4269 0.069 Uiso calc R 1 . . H
C9 0.6476(3) 0.44246(18) 0.4156(2) 0.0569(8) Uani d . 1 . . C
H9 0.6518 0.4276 0.4847 0.068 Uiso calc R 1 . . H
C10 0.5318(3) 0.61097(18) 0.2516(4) 0.0792(12) Uani d . 1 . . C
H10A 0.4827 0.6297 0.2988 0.095 Uiso calc R 1 . . H
H10B 0.4940 0.6098 0.1828 0.095 Uiso calc R 1 . . H
C11 0.6264(3) 0.66976(19) 0.2526(3) 0.0772(11) Uani d . 1 . . C
H11A 0.6286 0.6908 0.1835 0.093 Uiso calc R 1 . . H
H11B 0.6141 0.7132 0.2980 0.093 Uiso calc R 1 . . H
C12 0.7320(3) 0.63333(17) 0.2875(3) 0.0584(8) Uani d . 1 . . C
C13 0.7638(3) 0.6208(2) 0.3924(3) 0.0628(9) Uani d . 1 . . C
H13 0.7371 0.6528 0.4416 0.075 Uiso calc R 1 . . H
C14 0.8340(3) 0.5618(3) 0.4237(3) 0.0713(10) Uani d . 1 . . C
H14 0.8535 0.5540 0.4939 0.086 Uiso calc R 1 . . H
C15 0.8760(2) 0.5138(2) 0.3522(3) 0.0704(10) Uani d . 1 . . C
C16 0.8627(3) 0.5375(2) 0.2505(3) 0.0701(10) Uani d . 1 . . C
H16 0.9022 0.5135 0.2028 0.084 Uiso calc R 1 . . H
C17 0.7921(3) 0.5959(2) 0.2185(2) 0.0624(9) Uani d . 1 . . C
H17 0.7843 0.6107 0.1493 0.075 Uiso calc R 1 . . H
C1' 0.1274(3) 0.3687(2) 0.1505(3) 0.0773(11) Uani d . 1 . . C
H1'1 0.0626 0.3892 0.1745 0.093 Uiso calc R 1 . . H
H1'2 0.1133 0.3590 0.0768 0.093 Uiso calc R 1 . . H
C2' 0.2165(3) 0.4319(2) 0.1685(3) 0.0776(11) Uani d . 1 . . C
H2'1 0.2311 0.4530 0.1022 0.093 Uiso calc R 1 . . H
H2'2 0.1908 0.4746 0.2086 0.093 Uiso calc R 1 . . H
C3' 0.3187(2) 0.40086(15) 0.2238(3) 0.0512(7) Uani d . 1 . . C
C3a' 0.3841(2) 0.34898(14) 0.1701(2) 0.0376(6) Uani d . 1 . . C
C4' 0.3960(2) 0.33658(16) 0.0632(2) 0.0460(7) Uani d . 1 . . C
H4' 0.3624 0.3650 0.0081 0.055 Uiso calc R 1 . . H
C5' 0.4679(2) 0.27358(16) 0.0557(2) 0.0491(7) Uani d . 1 . . C
H5' 0.4892 0.2537 -0.0055 0.059 Uiso calc R 1 . . H
C6' 0.5023(2) 0.24569(15) 0.1559(2) 0.0429(6) Uani d . 1 . . C
H6' 0.5497 0.2046 0.1720 0.051 Uiso calc R 1 . . H
C6a' 0.45100(19) 0.29191(13) 0.22826(19) 0.0347(5) Uani d . 1 . . C
C7' 0.4516(2) 0.28740(17) 0.3382(2) 0.0440(6) Uani d . 1 . . C
C8' 0.4079(2) 0.34859(19) 0.3841(2) 0.0539(8) Uani d . 1 . . C
H8' 0.4213 0.3542 0.4554 0.065 Uiso calc R 1 . . H
C9' 0.3425(2) 0.40451(18) 0.3283(3) 0.0583(8) Uani d . 1 . . C
H9' 0.3144 0.4455 0.3643 0.070 Uiso calc R 1 . . H
C10' 0.4764(3) 0.2113(2) 0.3934(2) 0.0614(8) Uani d . 1 . . C
H10C 0.4849 0.2210 0.4673 0.074 Uiso calc R 1 . . H
H10D 0.5436 0.1913 0.3741 0.074 Uiso calc R 1 . . H
C11' 0.3878(3) 0.1472(2) 0.3684(3) 0.0736(10) Uani d . 1 . . C
H11C 0.4145 0.1072 0.3247 0.088 Uiso calc R 1 . . H
H11D 0.3726 0.1223 0.4324 0.088 Uiso calc R 1 . . H
C12' 0.2857(3) 0.18083(16) 0.3148(3) 0.0543(7) Uani d . 1 . . C
C13' 0.2664(3) 0.17718(17) 0.2080(3) 0.0584(8) Uani d . 1 . . C
H13' 0.2972 0.1373 0.1723 0.070 Uiso calc R 1 . . H
C14' 0.2023(2) 0.23175(19) 0.1542(3) 0.0595(8) Uani d . 1 . . C
H14' 0.1906 0.2283 0.0826 0.071 Uiso calc R 1 . . H
C15' 0.1549(2) 0.29166(18) 0.2046(3) 0.0571(8) Uani d . 1 . . C
C16' 0.1568(3) 0.28449(19) 0.3119(3) 0.0593(8) Uani d . 1 . . C
H16' 0.1142 0.3173 0.3475 0.071 Uiso calc R 1 . . H
C17' 0.2205(3) 0.22993(19) 0.3656(3) 0.0590(8) Uani d . 1 . . C
H17' 0.2199 0.2258 0.4368 0.071 Uiso calc R 1 . . H

loop_
_atom_site_aniso_label
_atom_site_aniso_U_11
_atom_site_aniso_U_22
_atom_site_aniso_U_33
_atom_site_aniso_U_12
_atom_site_aniso_U_13
_atom_site_aniso_U_23
Ru 0.03511(13) 0.03297(13) 0.03338(13) -0.00512(9) 0.00102(8) -0.00155(8)
C1 0.052(2) 0.134(4) 0.119(4) 0.010(3) -0.021(2) 0.002(3)
C2 0.089(3) 0.077(3) 0.088(3) 0.020(2) -0.045(2) -0.002(2)
C3 0.0519(17) 0.0417(15) 0.0521(16) -0.0049(13) -0.0122(14) 0.0075(13)
C3a 0.0310(13) 0.0364(13) 0.0445(14) -0.0026(11) -0.0015(11) -0.0035(11)
C4 0.0361(15) 0.0574(18) 0.0630(19) -0.0034(13) 0.0090(14) -0.0154(14)
C5 0.0592(19) 0.069(2) 0.0489(17) -0.0275(17) 0.0189(15) -0.0112(15)
C6 0.0535(18) 0.0488(16) 0.0473(15) -0.0245(14) -0.0139(14) 0.0156(13)
C6a 0.0295(13) 0.0308(12) 0.0442(14) -0.0091(10) -0.0031(11) 0.0029(10)
C7 0.0281(13) 0.0338(13) 0.078(2) -0.0069(11) 0.0052(13) -0.0118(13)
C8 0.0537(19) 0.0585(19) 0.066(2) -0.0253(16) 0.0284(16) -0.0273(16)
C9 0.073(2) 0.0586(18) 0.0385(15) -0.0249(17) 0.0040(15) -0.0032(14)
C10 0.057(2) 0.0402(17) 0.137(4) 0.0051(16) -0.005(2) -0.016(2)
C11 0.084(3) 0.0375(17) 0.107(3) -0.0076(18) -0.001(2) -0.0011(18)
C12 0.059(2) 0.0469(17) 0.070(2) -0.0320(15) 0.0114(17) -0.0094(14)
C13 0.056(2) 0.072(2) 0.061(2) -0.0326(18) 0.0148(17) -0.0263(17)
C14 0.048(2) 0.106(3) 0.058(2) -0.033(2) -0.0045(16) -0.010(2)
C15 0.0302(16) 0.096(3) 0.083(3) -0.0122(17) -0.0055(16) -0.012(2)
C16 0.0407(18) 0.100(3) 0.071(2) -0.0270(19) 0.0170(17) -0.026(2)
C17 0.058(2) 0.077(2) 0.0529(18) -0.0365(19) 0.0094(16) -0.0054(17)
C1' 0.0432(19) 0.084(3) 0.102(3) -0.0001(18) -0.0066(19) 0.009(2)
C2' 0.052(2) 0.0517(19) 0.129(3) 0.0115(16) 0.010(2) 0.009(2)
C3' 0.0389(16) 0.0286(13) 0.086(2) -0.0013(12) 0.0068(15) -0.0014(14)
C3a' 0.0312(13) 0.0324(13) 0.0479(15) -0.0079(10) -0.0028(11) -0.0001(11)
C4' 0.0463(16) 0.0465(15) 0.0423(14) -0.0165(13) -0.0097(12) 0.0060(12)
C5' 0.0580(18) 0.0455(16) 0.0444(15) -0.0186(14) 0.0083(14) -0.0133(12)
C6' 0.0427(15) 0.0311(13) 0.0555(16) -0.0033(12) 0.0081(13) -0.0049(11)
C6a' 0.0311(13) 0.0307(12) 0.0419(13) -0.0059(10) 0.0021(11) 0.0000(10)
C7' 0.0370(15) 0.0526(16) 0.0423(14) -0.0119(13) 0.0032(12) 0.0001(12)
C8' 0.0488(17) 0.068(2) 0.0468(16) -0.0216(16) 0.0122(14) -0.0144(15)
C9' 0.0514(18) 0.0475(17) 0.080(2) -0.0134(15) 0.0251(17) -0.0280(16)
C10' 0.0548(19) 0.077(2) 0.0519(17) -0.0037(17) 0.0009(15) 0.0219(16)
C11' 0.067(2) 0.061(2) 0.093(3) -0.0050(18) 0.012(2) 0.0217(18)
C12' 0.0527(18) 0.0406(15) 0.071(2) -0.0140(14) 0.0119(16) 0.0049(14)
C13' 0.0561(19) 0.0404(16) 0.080(2) -0.0170(14) 0.0151(17) -0.0119(15)
C14' 0.0481(18) 0.066(2) 0.0637(19) -0.0242(16) 0.0015(15) -0.0124(16)
C15' 0.0310(15) 0.0560(18) 0.083(2) -0.0116(14) -0.0004(15) -0.0043(16)
C16' 0.0461(18) 0.0594(19) 0.075(2) -0.0125(15) 0.0195(16) -0.0144(17)
C17' 0.060(2) 0.0575(19) 0.0609(19) -0.0207(16) 0.0146(16) -0.0002(15)

loop_
_atom_type_symbol
_atom_type_description
_atom_type_scat_dispersion_real
_atom_type_scat_dispersion_imag
_atom_type_scat_source
C C 0.0033 0.0016 'International Tables Vol C Tables 4.2.6.8 and 6.1.1.4'
H H 0.0000 0.0000 'International Tables Vol C Tables 4.2.6.8 and 6.1.1.4'
Ru Ru -1.2594 0.8363 'International Tables Vol C Tables 4.2.6.8 and 6.1.1.4'

loop_
_geom_angle_atom_site_label_1
_geom_angle_atom_site_label_2
_geom_angle_atom_site_label_3
_geom_angle
C4 Ru C5' 123.08(11)
C4 Ru C5 37.69(12)
C5' Ru C5 114.79(11)
C4 Ru C4' 154.36(11)
C5' Ru C4' 37.94(11)
C5 Ru C4' 123.77(11)
C4 Ru C6 63.53(12)
C5' Ru C6 133.19(10)
C5 Ru C6 38.07(12)
C4' Ru C6 114.06(10)
C4 Ru C6' 112.94(11)
C5' Ru C6' 37.75(10)
C5 Ru C6' 132.14(12)
C4' Ru C6' 63.67(11)
C6 Ru C6' 168.13(11)
C4 Ru C3a' 166.28(11)
C5' Ru C3a' 63.63(10)
C5 Ru C3a' 154.28(12)
C4' Ru C3a' 38.17(10)
C6 Ru C3a' 122.24(11)
C6' Ru C3a' 64.02(10)
C4 Ru C6a' 130.72(11)
C5' Ru C6a' 63.39(10)
C5 Ru C6a' 166.65(12)
C4' Ru C6a' 63.89(10)
C6 Ru C6a' 153.04(11)
C6' Ru C6a' 38.06(9)
C3a' Ru C6a' 38.48(9)
C4 Ru C3a 38.08(10)
C5' Ru C3a 153.15(11)
C5 Ru C3a 63.49(11)
C4' Ru C3a 166.78(10)
C6 Ru C3a 63.75(10)
C6' Ru C3a 121.31(10)
C3a' Ru C3a 130.48(10)
C6a' Ru C3a 111.57(9)
C4 Ru C6a 63.91(10)
C5' Ru C6a 167.97(10)
C5 Ru C6a 63.77(10)
C4' Ru C6a 131.64(10)
C6 Ru C6a 38.12(9)
C6' Ru C6a 152.38(10)
C3a' Ru C6a 111.97(9)
C6a' Ru C6a 120.99(9)
C3a Ru C6a 38.36(9)
C15 C1 C2 113.5(3)
C15 C1 H1A 108.9
C2 C1 H1A 108.9
C15 C1 H1B 108.9
C2 C1 H1B 108.9
H1A C1 H1B 107.7
C3 C2 C1 113.7(3)
C3 C2 H2A 108.8
C1 C2 H2A 108.8
C3 C2 H2B 108.8
C1 C2 H2B 108.8
H2A C2 H2B 107.7
C9 C3 C3a 116.6(3)
C9 C3 C2 122.1(3)
C3a C3 C2 119.3(3)
C4 C3a C3 133.0(3)
C4 C3a C6a 107.4(2)
C3 C3a C6a 119.4(2)
C4 C3a Ru 69.98(15)
C3 C3a Ru 127.90(19)
C6a C3a Ru 70.93(13)
C5 C4 C3a 108.8(3)
C5 C4 Ru 71.24(18)
C3a C4 Ru 71.94(15)
C5 C4 H4 125.6
C3a C4 H4 125.6
Ru C4 H4 122.8
C4 C5 C6 108.5(3)
C4 C5 Ru 71.07(17)
C6 C5 Ru 71.22(16)
C4 C5 H5 125.8
C6 C5 H5 125.8
Ru C5 H5 123.6
C5 C6 C6a 108.3(3)
C5 C6 Ru 70.71(16)
C6a C6 Ru 71.71(14)
C5 C6 H6 125.8
C6a C6 H6 125.8
Ru C6 H6 123.4
C6 C6a C7 133.1(3)
C6 C6a C3a 107.0(2)
C7 C6a C3a 119.8(2)
C6 C6a Ru 70.18(14)
C7 C6a Ru 127.10(17)
C3a C6a Ru 70.70(13)
C8 C7 C6a 116.2(3)
C8 C7 C10 123.6(3)
C6a C7 C10 118.8(3)
C7 C8 C9 123.1(3)
C7 C8 H8 118.4
C9 C8 H8 118.4
C3 C9 C8 122.1(3)
C3 C9 H9 119.0
C8 C9 H9 119.0
C7 C10 C11 113.3(3)
C7 C10 H10A 108.9
C11 C10 H10A 108.9
C7 C10 H10B 108.9
C11 C10 H10B 108.9
H10A C10 H10B 107.7
C12 C11 C10 113.2(3)
C12 C11 H11A 108.9
C10 C11 H11A 108.9
C12 C11 H11B 108.9
C10 C11 H11B 108.9
H11A C11 H11B 107.8
C17 C12 C13 116.1(3)
C17 C12 C11 121.5(3)
C13 C12 C11 121.1(3)
C14 C13 C12 120.8(3)
C14 C13 H13 119.6
C12 C13 H13 119.6
C13 C14 C15 120.9(3)
C13 C14 H14 119.6
C15 C14 H14 119.6
C16 C15 C14 117.1(4)
C16 C15 C1 120.9(4)
C14 C15 C1 120.5(4)
C17 C16 C15 121.1(3)
C17 C16 H16 119.5
C15 C16 H16 119.5
C16 C17 C12 121.2(3)
C16 C17 H17 119.4
C12 C17 H17 119.4
C15' C1' C2' 113.7(3)
C15' C1' H1'1 108.8
C2' C1' H1'1 108.8
C15' C1' H1'2 108.8
C2' C1' H1'2 108.8
H1'1 C1' H1'2 107.7
C3' C2' C1' 113.5(3)
C3' C2' H2'1 108.9
C1' C2' H2'1 108.9
C3' C2' H2'2 108.9
C1' C2' H2'2 108.9
H2'1 C2' H2'2 107.7
C9' C3' C3a' 115.7(3)
C9' C3' C2' 123.4(3)
C3a' C3' C2' 119.3(3)
C4' C3a' C3' 133.3(3)
C4' C3a' C6a' 107.1(2)
C3' C3a' C6a' 119.4(2)
C4' C3a' Ru 70.27(15)
C3' C3a' Ru 126.50(18)
C6a' C3a' Ru 70.88(14)
C5' C4' C3a' 108.1(2)
C5' C4' Ru 70.87(15)
C3a' C4' Ru 71.56(14)
C5' C4' H4' 125.9
C3a' C4' H4' 125.9
Ru C4' H4' 123.3
C6' C5' C4' 109.2(2)
C6' C5' Ru 71.83(15)
C4' C5' Ru 71.19(15)
C6' C5' H5' 125.4
C4' C5' H5' 125.4
Ru C5' H5' 123.2
C5' C6' C6a' 107.8(2)
C5' C6' Ru 70.42(15)
C6a' C6' Ru 71.20(14)
C5' C6' H6' 126.1
C6a' C6' H6' 126.1
Ru C6' H6' 123.9
C6' C6a' C7' 132.1(2)
C6' C6a' C3a' 107.7(2)
C7' C6a' C3a' 120.0(2)
C6' C6a' Ru 70.74(14)
C7' C6a' Ru 126.64(17)
C3a' C6a' Ru 70.64(14)
C8' C7' C6a' 116.2(3)
C8' C7' C10' 122.1(3)
C6a' C7' C10' 120.3(3)
C7' C8' C9' 122.6(3)
C7' C8' H8' 118.7
C9' C8' H8' 118.7
C3' C9' C8' 122.6(3)
C3' C9' H9' 118.7
C8' C9' H9' 118.7
C7' C10' C11' 113.1(3)
C7' C10' H10C 109.0
C11' C10' H10C 109.0
C7' C10' H10D 109.0
C11' C10' H10D 109.0
H10C C10' H10D 107.8
C12' C11' C10' 112.7(3)
C12' C11' H11C 109.0
C10' C11' H11C 109.0
C12' C11' H11D 109.0
C10' C11' H11D 109.0
H11C C11' H11D 107.8
C13' C12' C17' 116.9(3)
C13' C12' C11' 119.9(3)
C17' C12' C11' 121.8(3)
C14' C13' C12' 120.9(3)
C14' C13' H13' 119.6
C12' C13' H13' 119.6
C13' C14' C15' 121.2(3)
C13' C14' H14' 119.4
C15' C14' H14' 119.4
C14' C15' C16' 116.4(3)
C14' C15' C1' 120.6(3)
C16' C15' C1' 121.3(3)
C17' C16' C15' 121.1(3)
C17' C16' H16' 119.5
C15' C16' H16' 119.5
C16' C17' C12' 120.8(3)
C16' C17' H17' 119.6
C12' C17' H17' 119.6

loop_
_geom_bond_atom_site_label_1
_geom_bond_atom_site_label_2
_geom_bond_site_symmetry_2
_geom_bond_distance
_geom_bond_publ_flag
Ru C4 . 2.172(3) y
Ru C5' . 2.174(3) y
Ru C5 . 2.175(3) y
Ru C4' . 2.178(3) y
Ru C6 . 2.181(3) y
Ru C6' . 2.192(3) y
Ru C3a' . 2.195(3) y
Ru C6a' . 2.198(2) y
Ru C3a . 2.198(2) y
Ru C6a . 2.201(2) y
C1 C15 . 1.534(6) y
C1 C2 . 1.560(6) y
C1 H1A . 0.9700 ?
C1 H1B . 0.9700 ?
C2 C3 . 1.499(5) ?
C2 H2A . 0.9700 ?
C2 H2B . 0.9700 ?
C3 C9 . 1.353(4) ?
C3 C3a . 1.439(4) ?
C3a C4 . 1.426(4) ?
C3a C6a . 1.446(3) ?
C4 C5 . 1.404(5) ?
C4 H4 . 0.9300 ?
C5 C6 . 1.421(5) ?
C5 H5 . 0.9300 ?
C6 C6a . 1.431(4) ?
C6 H6 . 0.9300 ?
C6a C7 . 1.435(4) ?
C7 C8 . 1.346(4) ?
C7 C10 . 1.505(4) ?
C8 C9 . 1.409(5) ?
C8 H8 . 0.9300 ?
C9 H9 . 0.9300 ?
C10 C11 . 1.557(5) ?
C10 H10A . 0.9700 ?
C10 H10B . 0.9700 ?
C11 C12 . 1.497(5) ?
C11 H11A . 0.9700 ?
C11 H11B . 0.9700 ?
C12 C17 . 1.388(5) ?
C12 C13 . 1.399(5) ?
C13 C14 . 1.372(5) ?
C13 H13 . 0.9300 ?
C14 C15 . 1.385(5) ?
C14 H14 . 0.9300 ?
C15 C16 . 1.377(5) ?
C16 C17 . 1.371(5) ?
C16 H16 . 0.9300 ?
C17 H17 . 0.9300 ?
C1' C15' . 1.512(5) ?
C1' C2' . 1.557(5) ?
C1' H1'1 . 0.9700 ?
C1' H1'2 . 0.9700 ?
C2' C3' . 1.506(4) ?
C2' H2'1 . 0.9700 ?
C2' H2'2 . 0.9700 ?
C3' C9' . 1.362(4) ?
C3' C3a' . 1.438(4) ?
C3a' C4' . 1.430(4) ?
C3a' C6a' . 1.448(3) ?
C4' C5' . 1.415(4) ?
C4' H4' . 0.9300 ?
C5' C6' . 1.412(4) ?
C5' H5' . 0.9300 ?
C6' C6a' . 1.431(4) ?
C6' H6' . 0.9300 ?
C6a' C7' . 1.431(3) ?
C7' C8' . 1.347(4) ?
C7' C10' . 1.498(4) ?
C8' C9' . 1.411(5) ?
C8' H8' . 0.9300 ?
C9' H9' . 0.9300 ?
C10' C11' . 1.573(5) ?
C10' H10C . 0.9700 ?
C10' H10D . 0.9700 ?
C11' C12' . 1.513(5) ?
C11' H11C . 0.9700 ?
C11' H11D . 0.9700 ?
C12' C13' . 1.386(4) ?
C12' C17' . 1.387(4) ?
C13' C14' . 1.375(5) ?
C13' H13' . 0.9300 ?
C14' C15' . 1.382(4) ?
C14' H14' . 0.9300 ?
C15' C16' . 1.399(5) ?
C16' C17' . 1.371(5) ?
C16' H16' . 0.9300 ?
C17' H17' . 0.9300 ?
